data_1508571
loop_
_publ_author_name
'Kayahara, Eiichi'
'Sakamoto, Yoichi'
'Suzuki, Toshiyasu'
'Yamago, Shigeru'

_publ_section_title
;
 Selective synthesis and crystal structure of [10]cycloparaphenylene.
;
_journal_issue 13
_journal_name_full 'Organic letters'
_journal_page_first 3284
_journal_page_last 3287
_journal_paper_doi 10.1021/ol301242t
_journal_volume 14
_journal_year 2012
_chemical_formula_moiety 'C60 H40, C6 H14'
_chemical_formula_sum 'C66 H54'
_chemical_formula_weight 847.09
_chemical_name_systematic
; 
 ? 
;
_space_group_IT_number 14
_symmetry_cell_setting monoclinic
_symmetry_Int_Tables_number 14
_symmetry_space_group_name_Hall '-P 2ybc'
_symmetry_space_group_name_H-M 'P 1 21/c 1'
_atom_sites_solution_hydrogens geom
_atom_sites_solution_primary direct
_atom_sites_solution_secondary difmap
_audit_creation_method SHELXL-97
_cell_angle_alpha 90.00
_cell_angle_beta 108.855(2)
_cell_angle_gamma 90.00
_cell_formula_units_Z 2
_cell_length_a 15.8912(16)
_cell_length_b 8.1477(6)
_cell_length_c 21.033(2)
_cell_measurement_temperature 153(2)
_cell_measurement_theta_max 25.5
_cell_measurement_theta_min 3.17
_cell_volume 2577.2(4)
_computing_cell_refinement CrystalClear
_computing_data_collection CrystalClear
_computing_data_reduction CrystalClear
_computing_molecular_graphics 'Yadokari-XG 2011 (Wakita Nemoto et al., 2011)'
_computing_publication_material 'Yadokari-XG 2011 (Wakita,Nemoto et al., 2011)'
_computing_structure_refinement 'SHELXL-97 (Sheldrick, 1997)'
_computing_structure_solution 'SHELXS-97 (Sheldrick, 1997)'
_diffrn_ambient_temperature 153(2)
_diffrn_detector_area_resol_mean 7.31
_diffrn_measured_fraction_theta_full 0.995
_diffrn_measured_fraction_theta_max 0.995
_diffrn_measurement_device_type 'Rigaku Mercury'
_diffrn_measurement_method \w
_diffrn_radiation_monochromator graphite
_diffrn_radiation_source 'fine-focus sealed tube'
_diffrn_radiation_type MoK\a
_diffrn_radiation_wavelength 0.71070
_diffrn_reflns_av_R_equivalents 0.0457
_diffrn_reflns_av_sigmaI/netI 0.0482
_diffrn_reflns_limit_h_max 19
_diffrn_reflns_limit_h_min -19
_diffrn_reflns_limit_k_max 8
_diffrn_reflns_limit_k_min -9
_diffrn_reflns_limit_l_max 25
_diffrn_reflns_limit_l_min -25
_diffrn_reflns_number 22194
_diffrn_reflns_theta_full 25.50
_diffrn_reflns_theta_max 25.50
_diffrn_reflns_theta_min 3.17
_exptl_absorpt_coefficient_mu 0.062
_exptl_absorpt_correction_T_max 0.9939
_exptl_absorpt_correction_T_min 0.9818
_exptl_absorpt_correction_type multi-scan
_exptl_absorpt_process_details
;
Jacobson, R. (1998) Private communication
;
_exptl_crystal_colour colorless
_exptl_crystal_density_diffrn 1.092
_exptl_crystal_density_method 'not measured'
_exptl_crystal_description prism
_exptl_crystal_F_000 900
_exptl_crystal_size_max 0.30
_exptl_crystal_size_mid 0.20
_exptl_crystal_size_min 0.10
_refine_diff_density_max 0.441
_refine_diff_density_min -0.258
_refine_diff_density_rms 0.062
_refine_ls_extinction_method none
_refine_ls_goodness_of_fit_ref 1.131
_refine_ls_hydrogen_treatment mixed
_refine_ls_matrix_type full
_refine_ls_number_parameters 460
_refine_ls_number_reflns 4774
_refine_ls_number_restraints 258
_refine_ls_restrained_S_all 1.116
_refine_ls_R_factor_all 0.0973
_refine_ls_R_factor_gt 0.0772
_refine_ls_shift/su_max 0.000
_refine_ls_shift/su_mean 0.000
_refine_ls_structure_factor_coef Fsqd
_refine_ls_weighting_details 'calc w=1/[\s^2^(Fo^2^)+(0.1103P)^2^+0.8990P] where P=(Fo^2^+2Fc^2^)/3'
_refine_ls_weighting_scheme calc
_refine_ls_wR_factor_gt 0.2008
_refine_ls_wR_factor_ref 0.2207
_reflns_number_gt 3680
_reflns_number_total 4774
_reflns_threshold_expression >2sigma(I)
_cod_duplicate_entry 1507834
_cod_data_source_file ol301242t_si_002.cif
_cod_data_source_block cpp
_cod_original_sg_symbol_H-M P21/c
_cod_database_code 1508571

loop_
_symmetry_equiv_pos_as_xyz
'x, y, z'
'-x, y+1/2, -z+1/2'
'-x, -y, -z'
'x, -y-1/2, z-1/2'

loop_
_atom_site_label
_atom_site_type_symbol
_atom_site_fract_x
_atom_site_fract_y
_atom_site_fract_z
_atom_site_U_iso_or_equiv
_atom_site_adp_type
_atom_site_occupancy
_atom_site_symmetry_multiplicity
_atom_site_calc_flag
_atom_site_refinement_flags
_atom_site_disorder_assembly
_atom_site_disorder_group
C1 C 0.18895(17) 1.1050(3) 0.23723(14) 0.0435(6) Uani 1 1 d . . .
C2 C 0.23991(18) 1.1568(3) 0.19796(15) 0.0474(7) Uani 1 1 d . . .
H1 H 0.221(2) 1.253(4) 0.1706(15) 0.058(8) Uiso 1 1 d . . .
C3 C 0.31300(18) 1.0697(3) 0.19538(15) 0.0448(6) Uani 1 1 d . . .
H2 H 0.340(2) 1.099(3) 0.1619(15) 0.052(8) Uiso 1 1 d . . .
C4 C 0.34070(16) 0.9263(3) 0.23326(13) 0.0398(6) Uani 1 1 d . . .
C5 C 0.29908(17) 0.8912(3) 0.28135(13) 0.0426(6) Uani 1 1 d . . .
H3 H 0.3192(18) 0.796(3) 0.3125(14) 0.044(7) Uiso 1 1 d . . .
C6 C 0.22460(18) 0.9777(3) 0.28264(14) 0.0444(6) Uani 1 1 d . . .
H4 H 0.1887(19) 0.943(3) 0.3150(14) 0.051(8) Uiso 1 1 d . . .
C7 C 0.39467(16) 0.8026(3) 0.21211(12) 0.0385(6) Uani 1 1 d . . .
C8 C 0.44416(17) 0.8433(3) 0.17014(13) 0.0403(6) Uani 1 1 d . . .
H5 H 0.4615(18) 0.962(3) 0.1669(13) 0.043(7) Uiso 1 1 d . . .
C9 C 0.46858(17) 0.7253(3) 0.13213(13) 0.0404(6) Uani 1 1 d . . .
H6 H 0.499(2) 0.761(4) 0.0992(15) 0.056(8) Uiso 1 1 d . . .
C10 C 0.44773(16) 0.5605(3) 0.13629(12) 0.0381(6) Uani 1 1 d . . .
C11 C 0.41094(17) 0.5161(3) 0.18587(13) 0.0419(6) Uani 1 1 d . . .
H7 H 0.398(2) 0.402(4) 0.1909(14) 0.055(8) Uiso 1 1 d . . .
C12 C 0.38409(18) 0.6351(3) 0.22254(13) 0.0417(6) Uani 1 1 d . . .
H8 H 0.353(2) 0.602(3) 0.2533(15) 0.052(8) Uiso 1 1 d . . .
C13 C 0.44690(16) 0.4391(3) 0.08343(13) 0.0375(6) Uani 1 1 d . . .
C14 C 0.40455(18) 0.4832(3) 0.01674(13) 0.0428(6) Uani 1 1 d . . .
H9 H 0.3842(19) 0.602(4) 0.0030(14) 0.054(8) Uiso 1 1 d . . .
C15 C 0.37718(18) 0.3644(3) -0.03355(14) 0.0426(6) Uani 1 1 d . . .
H10 H 0.3362(17) 0.402(3) -0.0805(13) 0.038(6) Uiso 1 1 d . . .
C16 C 0.39353(16) 0.1978(3) -0.01847(12) 0.0370(6) Uani 1 1 d . . .
C17 C 0.44677(16) 0.1574(3) 0.04651(13) 0.0385(6) Uani 1 1 d . . .
H11 H 0.4642(15) 0.042(3) 0.0578(11) 0.027(6) Uiso 1 1 d . . .
C18 C 0.47169(17) 0.2753(3) 0.09690(13) 0.0407(6) Uani 1 1 d . . .
H12 H 0.5055(18) 0.238(3) 0.1473(14) 0.042(7) Uiso 1 1 d . . .
C19 C 0.33935(16) 0.0740(3) -0.06601(13) 0.0394(6) Uani 1 1 d . . .
C20 C 0.29882(17) 0.1073(3) -0.13461(13) 0.0420(6) Uani 1 1 d . . .
H13 H 0.319(2) 0.204(4) -0.1573(15) 0.055(8) Uiso 1 1 d . . .
C21 C 0.22457(18) 0.0206(3) -0.17249(14) 0.0430(6) Uani 1 1 d . . .
H14 H 0.189(2) 0.065(3) -0.2223(15) 0.052(7) Uiso 1 1 d . . .
C22 C 0.18840(17) -0.1046(3) -0.14426(13) 0.0432(6) Uani 1 1 d . . .
C23 C 0.23832(18) -0.1565(3) -0.07978(15) 0.0465(7) Uani 1 1 d . . .
H15 H 0.2141(19) -0.242(3) -0.0574(14) 0.048(7) Uiso 1 1 d . . .
C24 C 0.31141(18) -0.0689(3) -0.04123(15) 0.0445(6) Uani 1 1 d . . .
H16 H 0.341(2) -0.099(4) 0.0075(16) 0.054(8) Uiso 1 1 d . . .
C25 C 0.09419(17) -0.1553(3) -0.17606(14) 0.0450(6) Uani 1 1 d . . .
C26 C 0.04604(19) -0.1239(4) -0.24332(16) 0.0503(7) Uani 1 1 d . . .
H17 H 0.076(2) -0.083(4) -0.2743(17) 0.071(10) Uiso 1 1 d . . .
C27 C -0.04600(19) -0.1233(4) -0.26594(16) 0.0514(7) Uani 1 1 d . . .
H18 H -0.078(2) -0.087(4) -0.3123(18) 0.067(9) Uiso 1 1 d . . .
C28 C -0.09500(17) -0.1552(3) -0.22258(14) 0.0456(6) Uani 1 1 d . . .
C29 C -0.0466(2) -0.2109(4) -0.15821(17) 0.0565(8) Uani 1 1 d . . .
H19 H -0.072(2) -0.237(4) -0.1256(18) 0.070(10) Uiso 1 1 d . . .
C30 C 0.0455(2) -0.2104(4) -0.13526(18) 0.0566(8) Uani 1 1 d . . .
H20 H 0.079(2) -0.236(4) -0.0868(19) 0.077(10) Uiso 1 1 d . . .
C31 C 0.1834(9) 0.663(2) 0.0838(10) 0.085(3) Uani 0.25 1 d PDU A 1
H21 H 0.2407 0.7198 0.0977 0.127 Uiso 0.25 1 calc PR A 1
H22 H 0.1698 0.6244 0.0374 0.127 Uiso 0.25 1 calc PR A 1
H23 H 0.1864 0.5683 0.1134 0.127 Uiso 0.25 1 calc PR A 1
C32 C 0.1141(8) 0.7743(18) 0.0881(8) 0.078(2) Uani 0.25 1 d PDU A 1
H24 H 0.1136 0.8722 0.0602 0.093 Uiso 0.25 1 calc PR A 1
H25 H 0.1277 0.8112 0.1352 0.093 Uiso 0.25 1 calc PR A 1
C33 C 0.0218(8) 0.695(2) 0.0647(9) 0.077(2) Uani 0.25 1 d PDU A 1
H26 H 0.0071 0.6664 0.0165 0.093 Uiso 0.25 1 calc PR A 1
H27 H 0.0248 0.5910 0.0897 0.093 Uiso 0.25 1 calc PR A 1
C34 C -0.0490(8) 0.7910(18) 0.0725(7) 0.077(2) Uani 0.25 1 d PDU A 1
H28 H -0.0511 0.8963 0.0485 0.092 Uiso 0.25 1 calc PR A 1
H29 H -0.0353 0.8168 0.1207 0.092 Uiso 0.25 1 calc PR A 1
C35 C -0.1426(8) 0.7112(18) 0.0467(6) 0.067(2) Uani 0.25 1 d PDU A 1
H30 H -0.1371 0.5906 0.0526 0.080 Uiso 0.25 1 calc PR A 1
H31 H -0.1795 0.7524 0.0733 0.080 Uiso 0.25 1 calc PR A 1
C36 C -0.1859(11) 0.751(2) -0.0249(7) 0.075(3) Uani 0.25 1 d PDU A 1
H32 H -0.2449 0.6997 -0.0407 0.112 Uiso 0.25 1 calc PR A 1
H33 H -0.1496 0.7086 -0.0511 0.112 Uiso 0.25 1 calc PR A 1
H34 H -0.1920 0.8700 -0.0305 0.112 Uiso 0.25 1 calc PR A 1
C37 C 0.1886(10) 0.726(2) 0.0684(8) 0.075(3) Uani 0.25 1 d PDU B 2
H35 H 0.2447 0.6645 0.0808 0.113 Uiso 0.25 1 calc PR B 2
H36 H 0.2008 0.8432 0.0659 0.113 Uiso 0.25 1 calc PR B 2
H37 H 0.1497 0.6879 0.0245 0.113 Uiso 0.25 1 calc PR B 2
C38 C 0.1455(8) 0.6992(19) 0.1183(7) 0.072(2) Uani 0.25 1 d PDU B 2
H38 H 0.1843 0.7387 0.1626 0.086 Uiso 0.25 1 calc PR B 2
H39 H 0.1350 0.5804 0.1221 0.086 Uiso 0.25 1 calc PR B 2
C39 C 0.0556(8) 0.7924(18) 0.0981(7) 0.080(2) Uani 0.25 1 d PDU B 2
H40 H 0.0413 0.8189 0.1394 0.096 Uiso 0.25 1 calc PR B 2
H41 H 0.0626 0.8974 0.0767 0.096 Uiso 0.25 1 calc PR B 2
C40 C -0.0182(8) 0.704(2) 0.0528(8) 0.077(2) Uani 0.25 1 d PDU B 2
H42 H -0.0206 0.5948 0.0731 0.093 Uiso 0.25 1 calc PR B 2
H43 H -0.0043 0.6841 0.0109 0.093 Uiso 0.25 1 calc PR B 2
C41 C -0.1092(9) 0.7760(19) 0.0337(8) 0.081(2) Uani 0.25 1 d PDU B 2
H44 H -0.1257 0.7899 0.0750 0.098 Uiso 0.25 1 calc PR B 2
H45 H -0.1075 0.8865 0.0146 0.098 Uiso 0.25 1 calc PR B 2
C42 C -0.1798(10) 0.679(2) -0.0154(9) 0.081(3) Uani 0.25 1 d PDU B 2
H46 H -0.2363 0.7381 -0.0270 0.122 Uiso 0.25 1 calc PR B 2
H47 H -0.1859 0.5722 0.0044 0.122 Uiso 0.25 1 calc PR B 2
H48 H -0.1636 0.6611 -0.0561 0.122 Uiso 0.25 1 calc PR B 2

loop_
_atom_site_aniso_label
_atom_site_aniso_U_11
_atom_site_aniso_U_22
_atom_site_aniso_U_33
_atom_site_aniso_U_23
_atom_site_aniso_U_13
_atom_site_aniso_U_12
C1 0.0397(14) 0.0364(13) 0.0529(16) -0.0057(10) 0.0128(12) -0.0052(10)
C2 0.0439(15) 0.0360(14) 0.0611(18) 0.0026(12) 0.0153(14) 0.0007(11)
C3 0.0431(15) 0.0352(13) 0.0573(17) 0.0018(11) 0.0180(13) -0.0026(10)
C4 0.0344(13) 0.0370(12) 0.0461(15) -0.0049(10) 0.0105(11) -0.0054(10)
C5 0.0398(15) 0.0418(14) 0.0436(15) 0.0006(11) 0.0102(12) -0.0013(10)
C6 0.0375(14) 0.0462(14) 0.0482(16) -0.0040(11) 0.0122(12) -0.0034(11)
C7 0.0344(13) 0.0396(13) 0.0401(14) -0.0011(10) 0.0103(11) -0.0027(10)
C8 0.0393(14) 0.0364(13) 0.0427(15) -0.0013(10) 0.0098(11) -0.0062(10)
C9 0.0369(14) 0.0386(13) 0.0455(15) 0.0003(10) 0.0131(12) -0.0016(10)
C10 0.0339(13) 0.0380(12) 0.0401(14) 0.0008(9) 0.0087(11) -0.0006(9)
C11 0.0437(15) 0.0355(13) 0.0461(15) 0.0044(10) 0.0141(12) 0.0002(10)
C12 0.0406(14) 0.0432(14) 0.0404(15) 0.0033(10) 0.0118(12) -0.0015(10)
C13 0.0353(13) 0.0355(12) 0.0422(14) 0.0010(9) 0.0134(11) -0.0017(9)
C14 0.0453(15) 0.0371(13) 0.0451(15) 0.0031(10) 0.0134(12) 0.0014(10)
C15 0.0463(15) 0.0372(13) 0.0423(15) 0.0037(10) 0.0113(12) 0.0019(10)
C16 0.0350(13) 0.0368(12) 0.0403(14) 0.0005(9) 0.0138(11) 0.0000(9)
C17 0.0342(13) 0.0334(13) 0.0456(15) 0.0027(10) 0.0098(11) 0.0043(9)
C18 0.0371(14) 0.0387(13) 0.0453(15) 0.0028(10) 0.0117(12) 0.0020(10)
C19 0.0353(13) 0.0359(12) 0.0453(15) 0.0000(10) 0.0106(12) 0.0049(10)
C20 0.0407(15) 0.0419(14) 0.0437(15) -0.0001(11) 0.0142(12) 0.0012(10)
C21 0.0389(14) 0.0420(14) 0.0474(16) -0.0025(11) 0.0130(12) 0.0012(10)
C22 0.0382(14) 0.0372(13) 0.0516(16) -0.0038(10) 0.0110(12) 0.0029(10)
C23 0.0406(15) 0.0364(13) 0.0586(18) 0.0018(11) 0.0103(13) -0.0007(11)
C24 0.0422(15) 0.0398(13) 0.0485(17) 0.0048(11) 0.0103(13) 0.0038(11)
C25 0.0392(14) 0.0381(13) 0.0561(17) -0.0034(11) 0.0132(13) -0.0006(10)
C26 0.0390(15) 0.0574(17) 0.0529(18) -0.0057(13) 0.0126(14) -0.0008(12)
C27 0.0423(16) 0.0616(17) 0.0475(17) -0.0076(13) 0.0105(14) 0.0008(12)
C28 0.0366(14) 0.0406(14) 0.0571(17) -0.0028(11) 0.0117(13) -0.0008(10)
C29 0.0438(17) 0.0598(17) 0.065(2) 0.0153(14) 0.0158(15) -0.0004(13)
C30 0.0441(17) 0.0555(17) 0.064(2) 0.0134(14) 0.0094(15) 0.0009(13)
C31 0.070(5) 0.095(6) 0.082(5) 0.018(5) 0.013(5) -0.015(5)
C32 0.071(5) 0.088(5) 0.074(5) 0.014(4) 0.024(4) -0.012(4)
C33 0.070(4) 0.091(5) 0.072(4) 0.010(4) 0.025(4) -0.007(4)
C34 0.074(4) 0.083(5) 0.076(4) 0.010(4) 0.028(4) -0.002(4)
C35 0.061(5) 0.081(5) 0.068(5) 0.015(4) 0.036(4) 0.003(4)
C36 0.071(5) 0.084(6) 0.076(5) 0.012(5) 0.033(4) 0.003(5)
C37 0.071(5) 0.086(6) 0.067(5) 0.019(4) 0.020(4) -0.014(5)
C38 0.067(5) 0.086(5) 0.065(5) 0.010(4) 0.025(4) -0.018(4)
C39 0.078(4) 0.085(5) 0.076(5) 0.011(4) 0.025(4) -0.006(4)
C40 0.071(4) 0.091(5) 0.074(4) 0.008(4) 0.028(4) 0.000(4)
C41 0.076(5) 0.088(5) 0.079(5) 0.012(4) 0.024(4) 0.003(4)
C42 0.071(5) 0.094(6) 0.083(5) 0.012(5) 0.031(4) 0.004(5)

loop_
_atom_type_symbol
_atom_type_description
_atom_type_scat_dispersion_real
_atom_type_scat_dispersion_imag
_atom_type_scat_source
C C 0.0033 0.0016 'International Tables Vol C Tables 4.2.6.8 and 6.1.1.4'
H H 0.0000 0.0000 'International Tables Vol C Tables 4.2.6.8 and 6.1.1.4'

loop_
_geom_angle_atom_site_label_1
_geom_angle_atom_site_label_2
_geom_angle_atom_site_label_3
_geom_angle
_geom_angle_site_symmetry_3
C2 C1 C6 116.3(2) .
C2 C1 C28 122.2(2) 3_565
C6 C1 C28 120.3(2) 3_565
C3 C2 C1 121.7(3) .
C3 C2 H1 119.7(19) .
C1 C2 H1 118.5(19) .
C2 C3 C4 121.4(3) .
C2 C3 H2 118.8(17) .
C4 C3 H2 119.2(17) .
C3 C4 C5 116.4(2) .
C3 C4 C7 120.1(2) .
C5 C4 C7 122.0(2) .
C6 C5 C4 120.9(2) .
C6 C5 H3 118.4(15) .
C4 C5 H3 120.4(15) .
C5 C6 C1 121.6(3) .
C5 C6 H4 121.2(15) .
C1 C6 H4 117.0(15) .
C8 C7 C12 116.8(2) .
C8 C7 C4 121.8(2) .
C12 C7 C4 120.3(2) .
C9 C8 C7 121.3(2) .
C9 C8 H5 119.4(14) .
C7 C8 H5 119.2(14) .
C8 C9 C10 121.1(2) .
C8 C9 H6 119.0(16) .
C10 C9 H6 119.8(16) .
C9 C10 C11 117.5(2) .
C9 C10 C13 122.7(2) .
C11 C10 C13 118.8(2) .
C12 C11 C10 120.8(2) .
C12 C11 H7 119.6(17) .
C10 C11 H7 119.2(17) .
C11 C12 C7 121.3(2) .
C11 C12 H8 119.2(17) .
C7 C12 H8 119.3(16) .
C14 C13 C18 117.7(2) .
C14 C13 C10 117.8(2) .
C18 C13 C10 123.5(2) .
C13 C14 C15 121.0(2) .
C13 C14 H9 122.0(16) .
C15 C14 H9 116.4(16) .
C14 C15 C16 120.7(2) .
C14 C15 H10 117.7(14) .
C16 C15 H10 120.9(14) .
C17 C16 C15 117.4(2) .
C17 C16 C19 122.4(2) .
C15 C16 C19 118.8(2) .
C18 C17 C16 121.1(2) .
C18 C17 H11 119.1(13) .
C16 C17 H11 119.6(13) .
C17 C18 C13 121.0(2) .
C17 C18 H12 119.4(14) .
C13 C18 H12 119.4(14) .
C20 C19 C24 116.5(2) .
C20 C19 C16 122.4(2) .
C24 C19 C16 119.8(2) .
C21 C20 C19 121.0(2) .
C21 C20 H13 117.3(17) .
C19 C20 H13 121.3(17) .
C20 C21 C22 121.3(3) .
C20 C21 H14 118.1(15) .
C22 C21 H14 119.9(15) .
C21 C22 C23 116.9(2) .
C21 C22 C25 120.3(2) .
C23 C22 C25 121.7(2) .
C24 C23 C22 121.3(3) .
C24 C23 H15 117.9(16) .
C22 C23 H15 119.4(16) .
C23 C24 C19 121.1(3) .
C23 C24 H16 119.7(17) .
C19 C24 H16 118.7(17) .
C26 C25 C30 116.6(3) .
C26 C25 C22 123.2(3) .
C30 C25 C22 119.2(3) .
C27 C26 C25 121.4(3) .
C27 C26 H17 117(2) .
C25 C26 H17 120(2) .
C26 C27 C28 121.6(3) .
C26 C27 H18 119.5(19) .
C28 C27 H18 118.5(19) .
C29 C28 C27 116.3(3) .
C29 C28 C1 119.5(3) 3_565
C27 C28 C1 123.3(3) 3_565
C30 C29 C28 121.7(3) .
C30 C29 H19 114(2) .
C28 C29 H19 124(2) .
C29 C30 C25 121.2(3) .
C29 C30 H20 120(2) .
C25 C30 H20 118(2) .
C32 C31 H21 109.5 .
C32 C31 H22 109.5 .
H21 C31 H22 109.5 .
C32 C31 H23 109.5 .
H21 C31 H23 109.5 .
H22 C31 H23 109.5 .
C31 C32 C33 112.4(12) .
C31 C32 H24 109.1 .
C33 C32 H24 109.1 .
C31 C32 H25 109.1 .
C33 C32 H25 109.1 .
H24 C32 H25 107.8 .
C34 C33 C32 116.2(13) .
C34 C33 H26 108.2 .
C32 C33 H26 108.2 .
C34 C33 H27 108.2 .
C32 C33 H27 108.2 .
H26 C33 H27 107.4 .
C33 C34 C35 115.7(12) .
C33 C34 H28 108.4 .
C35 C34 H28 108.4 .
C33 C34 H29 108.4 .
C35 C34 H29 108.4 .
H28 C34 H29 107.4 .
C36 C35 C34 110.0(11) .
C36 C35 H30 109.7 .
C34 C35 H30 109.7 .
C36 C35 H31 109.7 .
C34 C35 H31 109.7 .
H30 C35 H31 108.2 .
C35 C36 H32 109.5 .
C35 C36 H33 109.5 .
H32 C36 H33 109.5 .
C35 C36 H34 109.5 .
H32 C36 H34 109.5 .
H33 C36 H34 109.5 .
C38 C37 H35 109.5 .
C38 C37 H36 109.5 .
H35 C37 H36 109.5 .
C38 C37 H37 109.5 .
H35 C37 H37 109.5 .
H36 C37 H37 109.5 .
C37 C38 C39 109.8(11) .
C37 C38 H38 109.7 .
C39 C38 H38 109.7 .
C37 C38 H39 109.7 .
C39 C38 H39 109.7 .
H38 C38 H39 108.2 .
C40 C39 C38 114.6(12) .
C40 C39 H40 108.6 .
C38 C39 H40 108.6 .
C40 C39 H41 108.6 .
C38 C39 H41 108.6 .
H40 C39 H41 107.6 .
C39 C40 C41 119.4(13) .
C39 C40 H42 107.5 .
C41 C40 H42 107.5 .
C39 C40 H43 107.5 .
C41 C40 H43 107.5 .
H42 C40 H43 107.0 .
C42 C41 C40 115.1(12) .
C42 C41 H44 108.5 .
C40 C41 H44 108.5 .
C42 C41 H45 108.5 .
C40 C41 H45 108.5 .
H44 C41 H45 107.5 .
C41 C42 H46 109.5 .
C41 C42 H47 109.5 .
H46 C42 H47 109.5 .
C41 C42 H48 109.5 .
H46 C42 H48 109.5 .
H47 C42 H48 109.5 .

loop_
_geom_bond_atom_site_label_1
_geom_bond_atom_site_label_2
_geom_bond_distance
_geom_bond_site_symmetry_2
C1 C2 1.396(4) .
C1 C6 1.400(4) .
C1 C28 1.481(4) 3_565
C2 C3 1.377(4) .
C2 H1 0.96(3) .
C3 C4 1.403(4) .
C3 H2 0.97(3) .
C4 C5 1.405(4) .
C4 C7 1.482(3) .
C5 C6 1.385(4) .
C5 H3 1.00(3) .
C6 H4 1.06(3) .
C7 C8 1.399(4) .
C7 C12 1.401(3) .
C8 C9 1.384(4) .
C8 H5 1.02(3) .
C9 C10 1.393(3) .
C9 H6 1.01(3) .
C10 C11 1.398(4) .
C10 C13 1.485(3) .
C11 C12 1.389(4) .
C11 H7 0.97(3) .
C12 H8 0.98(3) .
C13 C14 1.393(4) .
C13 C18 1.394(3) .
C14 C15 1.395(4) .
C14 H9 1.03(3) .
C15 C16 1.399(3) .
C15 H10 1.04(3) .
C16 C17 1.394(3) .
C16 C19 1.484(3) .
C17 C18 1.390(4) .
C17 H11 0.99(2) .
C18 H12 1.06(3) .
C19 C20 1.403(4) .
C19 C24 1.405(4) .
C20 C21 1.385(4) .
C20 H13 1.02(3) .
C21 C22 1.395(4) .
C21 H14 1.08(3) .
C22 C23 1.397(4) .
C22 C25 1.487(4) .
C23 C24 1.381(4) .
C23 H15 0.98(3) .
C24 H16 1.01(3) .
C25 C26 1.397(4) .
C25 C30 1.403(4) .
C26 C27 1.384(4) .
C26 H17 0.99(3) .
C27 C28 1.402(4) .
C27 H18 0.99(3) .
C28 C29 1.399(4) .
C28 C1 1.481(4) 3_565
C29 C30 1.385(4) .
C29 H19 0.92(3) .
C30 H20 1.01(4) .
C31 C32 1.454(15) .
C31 H21 0.9800 .
C31 H22 0.9800 .
C31 H23 0.9800 .
C32 C33 1.531(14) .
C32 H24 0.9900 .
C32 H25 0.9900 .
C33 C34 1.424(14) .
C33 H26 0.9900 .
C33 H27 0.9900 .
C34 C35 1.552(14) .
C34 H28 0.9900 .
C34 H29 0.9900 .
C35 C36 1.476(14) .
C35 H30 0.9900 .
C35 H31 0.9900 .
C36 H32 0.9800 .
C36 H33 0.9800 .
C36 H34 0.9800 .
C37 C38 1.444(14) .
C37 H35 0.9800 .
C37 H36 0.9800 .
C37 H37 0.9800 .
C38 C39 1.550(14) .
C38 H38 0.9900 .
C38 H39 0.9900 .
C39 C40 1.444(15) .
C39 H40 0.9900 .
C39 H41 0.9900 .
C40 C41 1.492(14) .
C40 H42 0.9900 .
C40 H43 0.9900 .
C41 C42 1.485(15) .
C41 H44 0.9900 .
C41 H45 0.9900 .
C42 H46 0.9800 .
C42 H47 0.9800 .
C42 H48 0.9800 .

loop_
_geom_torsion_atom_site_label_1
_geom_torsion_atom_site_label_2
_geom_torsion_atom_site_label_3
_geom_torsion_atom_site_label_4
_geom_torsion
_geom_torsion_site_symmetry_1
_geom_torsion_site_symmetry_4
C6 C1 C2 C3 10.9(4) . .
C28 C1 C2 C3 -156.5(3) 3_565 .
C1 C2 C3 C4 -1.3(4) . .
C2 C3 C4 C5 -9.7(4) . .
C2 C3 C4 C7 156.7(3) . .
C3 C4 C5 C6 10.9(4) . .
C7 C4 C5 C6 -155.2(2) . .
C4 C5 C6 C1 -1.2(4) . .
C2 C1 C6 C5 -9.7(4) . .
C28 C1 C6 C5 158.0(2) 3_565 .
C3 C4 C7 C8 21.8(4) . .
C5 C4 C7 C8 -172.6(2) . .
C3 C4 C7 C12 -145.5(3) . .
C5 C4 C7 C12 20.1(4) . .
C12 C7 C8 C9 10.5(4) . .
C4 C7 C8 C9 -157.3(2) . .
C7 C8 C9 C10 -2.5(4) . .
C8 C9 C10 C11 -7.5(4) . .
C8 C9 C10 C13 160.7(2) . .
C9 C10 C11 C12 9.4(4) . .
C13 C10 C11 C12 -159.3(2) . .
C10 C11 C12 C7 -1.4(4) . .
C8 C7 C12 C11 -8.5(4) . .
C4 C7 C12 C11 159.4(2) . .
C9 C10 C13 C14 -46.0(3) . .
C11 C10 C13 C14 122.0(3) . .
C9 C10 C13 C18 145.8(3) . .
C11 C10 C13 C18 -46.2(3) . .
C18 C13 C14 C15 8.5(4) . .
C10 C13 C14 C15 -160.4(2) . .
C13 C14 C15 C16 -1.5(4) . .
C14 C15 C16 C17 -7.3(4) . .
C14 C15 C16 C19 159.8(2) . .
C15 C16 C17 C18 9.3(4) . .
C19 C16 C17 C18 -157.3(2) . .
C16 C17 C18 C13 -2.4(4) . .
C14 C13 C18 C17 -6.5(4) . .
C10 C13 C18 C17 161.7(2) . .
C17 C16 C19 C20 -168.1(2) . .
C15 C16 C19 C20 25.5(4) . .
C17 C16 C19 C24 25.4(4) . .
C15 C16 C19 C24 -141.0(2) . .
C24 C19 C20 C21 11.3(4) . .
C16 C19 C20 C21 -155.6(2) . .
C19 C20 C21 C22 -1.2(4) . .
C20 C21 C22 C23 -10.2(4) . .
C20 C21 C22 C25 158.1(2) . .
C21 C22 C23 C24 11.5(4) . .
C25 C22 C23 C24 -156.7(3) . .
C22 C23 C24 C19 -1.3(4) . .
C20 C19 C24 C23 -10.1(4) . .
C16 C19 C24 C23 157.2(2) . .
C21 C22 C25 C26 20.9(4) . .
C23 C22 C25 C26 -171.3(2) . .
C21 C22 C25 C30 -147.2(3) . .
C23 C22 C25 C30 20.6(4) . .
C30 C25 C26 C27 9.4(4) . .
C22 C25 C26 C27 -159.0(3) . .
C25 C26 C27 C28 -0.4(4) . .
C26 C27 C28 C29 -9.1(4) . .
C26 C27 C28 C1 159.6(3) . 3_565
C27 C28 C29 C30 9.6(4) . .
C1 C28 C29 C30 -159.5(3) 3_565 .
C28 C29 C30 C25 -0.6(5) . .
C26 C25 C30 C29 -8.9(4) . .
C22 C25 C30 C29 160.0(3) . .
C31 C32 C33 C34 174.9(16) . .
C32 C33 C34 C35 178.4(13) . .
C33 C34 C35 C36 -88.6(17) . .
C37 C38 C39 C40 85.3(18) . .
C38 C39 C40 C41 175.7(14) . .
C39 C40 C41 C42 177.4(16) . .
